data_4029154
loop_
_publ_author_name
'Li, Jiang-Tao'
'Wang, Li-Xia'
'Wang, De-Xian'
'Zhao, Liang'
'Wang, Mei-Xiang'

_publ_section_title
;
 Synthesis, Resolution, Structure, and Racemization of Inherently Chiral
 1,3-Alternate Azacalix[4]pyrimidines: Quantification of Conformation
 Mobility.
;
_journal_issue 5
_journal_name_full 'The Journal of organic chemistry'
_journal_page_first 2178
_journal_page_last 2188
_journal_paper_doi 10.1021/jo500054v
_journal_volume 79
_journal_year 2014
_chemical_formula_moiety 'C20 H18 Cl F N12'
_chemical_formula_sum 'C20 H18 Cl F N12'
_chemical_formula_weight 480.91
_chemical_name_systematic
; 
 ? 
;
_space_group_IT_number 78
_symmetry_cell_setting tetragonal
_symmetry_space_group_name_Hall 'P 4cw'
_symmetry_space_group_name_H-M 'P 43'
_atom_sites_solution_hydrogens geom
_atom_sites_solution_primary direct
_atom_sites_solution_secondary difmap
_audit_creation_method SHELXL-97
_cell_angle_alpha 90.00
_cell_angle_beta 90.00
_cell_angle_gamma 90.00
_cell_formula_units_Z 4
_cell_length_a 21.074(3)
_cell_length_b 21.074(3)
_cell_length_c 4.5777(9)
_cell_measurement_reflns_used 6755
_cell_measurement_temperature 100(2)
_cell_measurement_theta_max 27.4662
_cell_measurement_theta_min 0.9662
_cell_volume 2033.0(6)
_computing_cell_refinement 'CrystalClear (Rigaku Inc., 2008)'
_computing_data_collection 'CrystalClear (Rigaku Inc., 2008)'
_computing_data_reduction 'CrystalClear (Rigaku Inc., 2008)'
_computing_molecular_graphics
;
 Mercury: visualization and analysis of crystal structures, C. F. Macrae,
 P. R. Edgington, P. McCabe, E. Pidcock, G. P. Shields, R. Taylor,
 M. Towler and J. van de Streek, J. Appl. Cryst., 39, 453-457, 2006.
;
_computing_publication_material 'SHELX-97 (Sheldrick, 2008)'
_computing_structure_refinement 'SHELX-97 (Sheldrick, 2008)'
_computing_structure_solution 'SHELX-97 (Sheldrick, 2008)'
_diffrn_ambient_temperature 100(2)
_diffrn_detector_area_resol_mean 28.5714
_diffrn_measured_fraction_theta_full 0.997
_diffrn_measured_fraction_theta_max 0.997
_diffrn_measurement_device_type 'MM007HF + CCD (Saturn724+)'
_diffrn_measurement_method '\w scans at fixed \c = 45\%'
_diffrn_radiation_monochromator Confocal
_diffrn_radiation_source 'Rotating Anode'
_diffrn_radiation_type MoK\a
_diffrn_radiation_wavelength 0.71073
_diffrn_reflns_av_R_equivalents 0.0671
_diffrn_reflns_av_sigmaI/netI 0.0669
_diffrn_reflns_limit_h_max 26
_diffrn_reflns_limit_h_min -27
_diffrn_reflns_limit_k_max 27
_diffrn_reflns_limit_k_min -27
_diffrn_reflns_limit_l_max 5
_diffrn_reflns_limit_l_min -5
_diffrn_reflns_number 13624
_diffrn_reflns_theta_full 27.47
_diffrn_reflns_theta_max 27.47
_diffrn_reflns_theta_min 0.97
_exptl_absorpt_coefficient_mu 0.237
_exptl_absorpt_correction_T_max 1.0000
_exptl_absorpt_correction_T_min 0.6303
_exptl_absorpt_correction_type multi-scan
_exptl_absorpt_process_details 'CrystalClear (Rigaku Inc., 2008)'
_exptl_crystal_colour Colorless
_exptl_crystal_density_diffrn 1.571
_exptl_crystal_density_method 'not measured'
_exptl_crystal_description rod
_exptl_crystal_F_000 992
_exptl_crystal_size_max 0.15
_exptl_crystal_size_mid 0.10
_exptl_crystal_size_min 0.08
_refine_diff_density_max 0.383
_refine_diff_density_min -0.379
_refine_diff_density_rms 0.089
_refine_ls_abs_structure_details 'Flack H D (1983), Acta Cryst. A39, 876-881'
_refine_ls_abs_structure_Flack 0.28(13)
_refine_ls_extinction_method none
_refine_ls_goodness_of_fit_ref 1.177
_refine_ls_hydrogen_treatment constr
_refine_ls_matrix_type full
_refine_ls_number_parameters 329
_refine_ls_number_reflns 4591
_refine_ls_number_restraints 445
_refine_ls_restrained_S_all 1.150
_refine_ls_R_factor_all 0.0850
_refine_ls_R_factor_gt 0.0799
_refine_ls_shift/su_max 0.006
_refine_ls_shift/su_mean 0.000
_refine_ls_structure_factor_coef Fsqd
_refine_ls_weighting_details 'calc w=1/[\s^2^(Fo^2^)+(0.0129P)^2^+6.8413P] where P=(Fo^2^+2Fc^2^)/3'
_refine_ls_weighting_scheme calc
_refine_ls_wR_factor_gt 0.1595
_refine_ls_wR_factor_ref 0.1657
_reflns_number_gt 4354
_reflns_number_total 4591
_reflns_threshold_expression >2sigma(I)
_cod_data_source_file jo500054v_si_004.cif
_cod_data_source_block a
_cod_original_sg_symbol_H-M P4(3)
_cod_database_code 4029154

loop_
_symmetry_equiv_pos_as_xyz
'x, y, z'
'-x, -y, z+1/2'
'-y, x, z+3/4'
'y, -x, z+1/4'

loop_
_atom_site_label
_atom_site_type_symbol
_atom_site_fract_x
_atom_site_fract_y
_atom_site_fract_z
_atom_site_U_iso_or_equiv
_atom_site_adp_type
_atom_site_occupancy
_atom_site_symmetry_multiplicity
_atom_site_calc_flag
_atom_site_refinement_flags
_atom_site_disorder_assembly
_atom_site_disorder_group
Cl1 Cl 0.27389(6) 0.27889(6) 0.9035(3) 0.0146(3) Uani 0.840(4) 1 d PU A 1
F1 F 0.22386(14) 0.35604(14) 0.3606(7) 0.0154(6) Uani 0.840(4) 1 d PU A 1
Cl2 Cl 0.2188(5) 0.2247(5) 0.188(2) 0.043(3) Uani 0.160(4) 1 d PU A 2
F2 F 0.1443(8) 0.2765(8) 0.759(4) 0.021(2) Uani 0.160(4) 1 d PU A 2
N1 N 0.39774(18) 0.23424(19) 0.2861(9) 0.0191(8) Uani 1 1 d U . .
N2 N 0.39591(18) 0.34716(18) 0.3331(8) 0.0176(8) Uani 1 1 d U . .
N3 N 0.33162(17) 0.39937(17) 0.6649(9) 0.0173(7) Uani 1 1 d U . .
N4 N 0.26394(18) 0.46023(18) 0.9495(8) 0.0172(7) Uani 1 1 d U . .
N5 N 0.15167(18) 0.45948(17) 0.8906(9) 0.0183(7) Uani 1 1 d U . .
N6 N 0.10183(18) 0.40135(18) 0.5257(10) 0.0199(7) Uani 1 1 d U . .
N7 N 0.04475(18) 0.34902(18) 0.1693(10) 0.0210(8) Uani 1 1 d U . .
N8 N 0.04407(19) 0.23578(19) 0.1207(9) 0.0221(8) Uani 1 1 d U . .
N9 N 0.10270(18) 0.17023(18) 0.4255(9) 0.0187(7) Uani 1 1 d U . .
N10 N 0.15205(19) 0.10414(19) 0.7578(9) 0.0213(8) Uani 1 1 d U . .
N11 N 0.26492(19) 0.10221(18) 0.8163(9) 0.0206(8) Uani 1 1 d U . .
N12 N 0.33149(18) 0.16816(18) 0.5502(9) 0.0195(7) Uani 1 1 d U . .
C1 C 0.4179(2) 0.2931(2) 0.2271(10) 0.0194(9) Uani 1 1 d U . .
H1 H 0.4520 0.2964 0.0928 0.023 Uiso 1 1 calc R . .
C2 C 0.3488(2) 0.3428(2) 0.5281(10) 0.0158(8) Uani 1 1 d U A .
C3 C 0.3250(2) 0.2834(2) 0.6100(10) 0.0151(8) Uani 1 1 d U . .
H3 H 0.2927 0.2800 0.7543 0.018 Uiso 0.160(4) 1 d PR A .
C4 C 0.3497(2) 0.2289(2) 0.4746(10) 0.0152(8) Uani 1 1 d U A .
C5 C 0.3782(2) 0.1169(3) 0.5014(14) 0.0319(11) Uani 1 1 d U . .
H5B H 0.3810 0.1077 0.2920 0.048 Uiso 1 1 calc R . .
H5A H 0.3647 0.0787 0.6061 0.048 Uiso 1 1 calc R . .
H5C H 0.4198 0.1304 0.5738 0.048 Uiso 1 1 calc R . .
C6 C 0.2698(2) 0.1511(2) 0.6242(11) 0.0176(8) Uani 1 1 d U A .
C7 C 0.2172(2) 0.1777(2) 0.4925(10) 0.0162(8) Uani 1 1 d U . .
H2 H 0.2210 0.2119 0.3587 0.019 Uiso 0.840(4) 1 d PR A .
C8 C 0.1587(2) 0.1522(2) 0.5649(10) 0.0163(8) Uani 1 1 d U A .
C9 C 0.2066(2) 0.0833(2) 0.8707(11) 0.0209(9) Uani 1 1 d U . .
H9 H 0.2028 0.0500 1.0098 0.025 Uiso 1 1 calc R . .
C10 C 0.0555(2) 0.1195(2) 0.3651(13) 0.0251(10) Uani 1 1 d U . .
H10A H 0.0508 0.1141 0.1535 0.038 Uiso 1 1 calc R . .
H10C H 0.0145 0.1313 0.4502 0.038 Uiso 1 1 calc R . .
H10B H 0.0701 0.0795 0.4518 0.038 Uiso 1 1 calc R . .
C11 C 0.0878(2) 0.2314(2) 0.3353(10) 0.0194(8) Uani 1 1 d U A .
C12 C 0.1129(2) 0.2856(2) 0.4707(10) 0.0194(9) Uani 1 1 d U . .
H2A H 0.1454 0.2825 0.6138 0.023 Uiso 0.840(4) 1 d PR A .
C13 C 0.0882(2) 0.3441(2) 0.3858(11) 0.0197(8) Uani 1 1 d U A .
C14 C 0.0255(2) 0.2943(2) 0.0520(11) 0.0228(9) Uani 1 1 d U . .
H14 H -0.0052 0.2975 -0.0993 0.027 Uiso 1 1 calc R . .
C15 C 0.0522(2) 0.4505(2) 0.5199(13) 0.0268(10) Uani 1 1 d U . .
H15B H 0.0334 0.4546 0.7148 0.040 Uiso 1 1 calc R . .
H15A H 0.0192 0.4384 0.3795 0.040 Uiso 1 1 calc R . .
H15C H 0.0709 0.4911 0.4615 0.040 Uiso 1 1 calc R . .
C16 C 0.1572(2) 0.4153(2) 0.6764(11) 0.0172(8) Uani 1 1 d U A .
C17 C 0.2164(2) 0.3936(2) 0.5981(10) 0.0173(8) Uani 1 1 d U . .
H17 H 0.2206 0.3632 0.4461 0.021 Uiso 0.160(4) 1 d PR A .
C18 C 0.2696(2) 0.4159(2) 0.7408(10) 0.0181(8) Uani 1 1 d U A .
C19 C 0.2053(2) 0.4789(2) 1.0070(10) 0.0189(9) Uani 1 1 d U . .
H19 H 0.2015 0.5107 1.1528 0.023 Uiso 1 1 calc R . .
C20 C 0.3833(2) 0.4448(2) 0.7249(12) 0.0246(10) Uani 1 1 d U . .
H20A H 0.4238 0.4267 0.6596 0.037 Uiso 1 1 calc R . .
H20C H 0.3853 0.4533 0.9352 0.037 Uiso 1 1 calc R . .
H20B H 0.3753 0.4845 0.6198 0.037 Uiso 1 1 calc R . .

loop_
_atom_site_aniso_label
_atom_site_aniso_U_11
_atom_site_aniso_U_22
_atom_site_aniso_U_33
_atom_site_aniso_U_23
_atom_site_aniso_U_13
_atom_site_aniso_U_12
Cl1 0.0155(6) 0.0138(6) 0.0144(5) 0.0004(5) 0.0013(5) 0.0009(5)
F1 0.0163(14) 0.0131(13) 0.0169(14) -0.0017(12) 0.0022(12) 0.0031(11)
Cl2 0.039(4) 0.047(4) 0.043(4) -0.004(3) 0.000(3) 0.002(3)
F2 0.020(4) 0.017(4) 0.027(4) -0.001(3) -0.001(3) 0.002(3)
N1 0.0154(16) 0.0223(17) 0.0195(16) -0.0035(14) 0.0001(14) 0.0038(14)
N2 0.0156(16) 0.0189(16) 0.0185(17) 0.0007(14) 0.0004(13) -0.0002(14)
N3 0.0149(15) 0.0156(15) 0.0215(16) -0.0026(14) -0.0015(14) -0.0003(12)
N4 0.0178(16) 0.0138(15) 0.0201(17) -0.0021(13) -0.0017(14) 0.0003(13)
N5 0.0181(16) 0.0138(15) 0.0230(16) -0.0007(14) -0.0019(15) 0.0030(13)
N6 0.0156(15) 0.0160(16) 0.0281(16) -0.0031(14) -0.0039(14) 0.0019(13)
N7 0.0175(16) 0.0191(16) 0.0263(17) -0.0005(15) -0.0066(15) 0.0004(14)
N8 0.0194(16) 0.0227(17) 0.0241(17) -0.0019(15) -0.0053(15) 0.0011(14)
N9 0.0156(15) 0.0160(15) 0.0244(16) -0.0019(14) -0.0029(14) -0.0012(13)
N10 0.0197(17) 0.0168(16) 0.0276(18) 0.0023(15) 0.0015(15) -0.0005(14)
N11 0.0210(17) 0.0151(16) 0.0258(18) 0.0039(14) -0.0017(15) 0.0018(14)
N12 0.0157(15) 0.0133(15) 0.0294(16) -0.0024(14) 0.0001(14) -0.0007(13)
C1 0.0162(18) 0.0227(19) 0.0193(18) -0.0007(16) 0.0021(15) 0.0001(16)
C2 0.0135(16) 0.0165(17) 0.0173(16) 0.0030(15) -0.0013(14) 0.0011(14)
C3 0.0143(17) 0.0143(17) 0.0167(18) -0.0018(15) -0.0001(15) -0.0011(14)
C4 0.0107(16) 0.0164(17) 0.0185(17) -0.0011(14) -0.0006(14) -0.0003(14)
C5 0.019(2) 0.024(2) 0.053(3) -0.001(2) 0.002(2) 0.0065(18)
C6 0.0178(17) 0.0114(16) 0.0236(17) -0.0017(15) 0.0000(15) 0.0024(14)
C7 0.0156(18) 0.0132(17) 0.0197(18) -0.0004(15) -0.0003(15) -0.0005(15)
C8 0.0148(16) 0.0136(16) 0.0206(17) -0.0007(14) -0.0008(14) 0.0004(14)
C9 0.0205(18) 0.0168(18) 0.0254(19) 0.0040(17) -0.0030(16) -0.0006(15)
C10 0.019(2) 0.0183(19) 0.038(2) 0.0009(19) -0.0025(19) -0.0018(17)
C11 0.0170(17) 0.0205(17) 0.0209(18) -0.0023(15) -0.0016(15) 0.0024(15)
C12 0.0185(18) 0.0170(17) 0.0226(18) 0.0008(15) -0.0042(15) -0.0001(15)
C13 0.0162(16) 0.0178(17) 0.0250(18) -0.0025(16) -0.0004(16) 0.0008(14)
C14 0.0210(19) 0.0208(19) 0.027(2) -0.0017(17) -0.0063(17) -0.0001(16)
C15 0.021(2) 0.021(2) 0.038(2) -0.0045(19) -0.0079(19) 0.0056(17)
C16 0.0173(17) 0.0128(16) 0.0216(17) 0.0000(15) -0.0020(15) 0.0025(14)
C17 0.0180(17) 0.0179(17) 0.0160(17) -0.0045(15) -0.0023(14) 0.0006(14)
C18 0.0191(17) 0.0142(16) 0.0211(17) 0.0023(15) -0.0010(15) 0.0013(15)
C19 0.0198(18) 0.0154(18) 0.0216(18) -0.0041(16) -0.0013(16) 0.0003(15)
C20 0.020(2) 0.0160(19) 0.038(2) -0.0032(18) 0.0017(18) -0.0038(17)

loop_
_atom_type_symbol
_atom_type_description
_atom_type_scat_dispersion_real
_atom_type_scat_dispersion_imag
_atom_type_scat_source
C C 0.0033 0.0016 'International Tables Vol C Tables 4.2.6.8 and 6.1.1.4'
H H 0.0000 0.0000 'International Tables Vol C Tables 4.2.6.8 and 6.1.1.4'
N N 0.0061 0.0033 'International Tables Vol C Tables 4.2.6.8 and 6.1.1.4'
F F 0.0171 0.0103 'International Tables Vol C Tables 4.2.6.8 and 6.1.1.4'
Cl Cl 0.1484 0.1585 'International Tables Vol C Tables 4.2.6.8 and 6.1.1.4'

loop_
_geom_angle_atom_site_label_1
_geom_angle_atom_site_label_2
_geom_angle_atom_site_label_3
_geom_angle
C3 Cl1 H3 8.6
C17 F1 H17 15.0
C7 Cl2 H2 17.0
C12 F2 H2A 28.5
C4 N1 C1 116.6(4)
C1 N2 C2 116.4(4)
C2 N3 C18 124.6(4)
C2 N3 C20 116.5(4)
C18 N3 C20 118.9(4)
C19 N4 C18 115.6(4)
C19 N5 C16 115.6(4)
C16 N6 C13 125.8(4)
C16 N6 C15 117.2(4)
C13 N6 C15 116.9(4)
C14 N7 C13 115.7(4)
C14 N8 C11 115.8(4)
C11 N9 C8 125.4(4)
C11 N9 C10 117.5(4)
C8 N9 C10 117.1(4)
C9 N10 C8 114.2(4)
C9 N11 C6 115.1(4)
C4 N12 C6 124.1(4)
C4 N12 C5 117.1(4)
C6 N12 C5 118.0(4)
N2 C1 N1 127.9(4)
N2 C1 H1 116.1
N1 C1 H1 116.1
N2 C2 N3 115.7(4)
N2 C2 C3 120.4(4)
N3 C2 C3 123.4(4)
C2 C3 C4 118.7(4)
C2 C3 Cl1 118.8(3)
C4 C3 Cl1 122.0(3)
C2 C3 H3 120.7
C4 C3 H3 120.7
Cl1 C3 H3 7.2
N1 C4 N12 116.7(4)
N1 C4 C3 119.9(4)
N12 C4 C3 123.0(4)
N12 C5 H5B 109.5
N12 C5 H5A 109.5
H5B C5 H5A 109.5
N12 C5 H5C 109.5
H5B C5 H5C 109.5
H5A C5 H5C 109.5
N11 C6 C7 122.0(4)
N11 C6 N12 115.1(4)
C7 C6 N12 122.6(4)
C6 C7 C8 117.0(4)
C6 C7 Cl2 125.1(5)
C8 C7 Cl2 115.9(5)
C6 C7 H2 121.5
C8 C7 H2 121.5
Cl2 C7 H2 14.7
N10 C8 C7 122.6(4)
N10 C8 N9 114.5(4)
C7 C8 N9 122.6(4)
N11 C9 N10 129.1(5)
N11 C9 H9 115.4
N10 C9 H9 115.4
N9 C10 H10A 109.5
N9 C10 H10C 109.5
H10A C10 H10C 109.5
N9 C10 H10B 109.5
H10A C10 H10B 109.5
H10C C10 H10B 109.5
N8 C11 N9 115.6(4)
N8 C11 C12 121.6(4)
N9 C11 C12 122.6(4)
C13 C12 C11 117.1(4)
C13 C12 F2 121.8(8)
C11 C12 F2 117.1(8)
C13 C12 H2A 121.5
C11 C12 H2A 121.4
F2 C12 H2A 19.9
N7 C13 C12 121.6(4)
N7 C13 N6 114.2(4)
C12 C13 N6 124.0(5)
N8 C14 N7 128.0(5)
N8 C14 H14 116.0
N7 C14 H14 116.0
N6 C15 H15B 109.5
N6 C15 H15A 109.5
H15B C15 H15A 109.5
N6 C15 H15C 109.5
H15B C15 H15C 109.5
H15A C15 H15C 109.5
N5 C16 C17 119.6(4)
N5 C16 N6 115.6(4)
C17 C16 N6 124.2(4)
F1 C17 C16 120.6(4)
F1 C17 C18 119.0(4)
C16 C17 C18 120.0(4)
F1 C17 H17 6.7
C16 C17 H17 120.0
C18 C17 H17 120.0
N4 C18 C17 120.1(4)
N4 C18 N3 115.8(4)
C17 C18 N3 123.9(4)
N5 C19 N4 129.1(4)
N5 C19 H19 115.5
N4 C19 H19 115.5
N3 C20 H20A 109.5
N3 C20 H20C 109.5
H20A C20 H20C 109.5
N3 C20 H20B 109.5
H20A C20 H20B 109.5
H20C C20 H20B 109.5

loop_
_geom_bond_atom_site_label_1
_geom_bond_atom_site_label_2
_geom_bond_distance
Cl1 C3 1.724(5)
Cl1 H3 0.7907
F1 C17 1.354(5)
F1 H17 0.4252
Cl2 C7 1.709(11)
Cl2 H2 0.8261
F2 C12 1.489(18)
F2 H2A 0.6771
N1 C4 1.336(6)
N1 C1 1.338(6)
N2 C1 1.322(6)
N2 C2 1.338(6)
N3 C2 1.394(6)
N3 C18 1.396(6)
N3 C20 1.476(6)
N4 C19 1.322(6)
N4 C18 1.342(6)
N5 C19 1.315(6)
N5 C16 1.357(6)
N6 C16 1.387(6)
N6 C13 1.396(6)
N6 C15 1.472(6)
N7 C14 1.336(6)
N7 C13 1.353(6)
N8 C14 1.331(6)
N8 C11 1.351(6)
N9 C11 1.390(6)
N9 C8 1.395(6)
N9 C10 1.487(6)
N10 C9 1.335(6)
N10 C8 1.352(6)
N11 C9 1.316(6)
N11 C6 1.358(6)
N12 C4 1.381(6)
N12 C6 1.391(6)
N12 C5 1.478(6)
C1 H1 0.9500
C2 C3 1.400(6)
C3 C4 1.404(6)
C3 H3 0.9500
C5 H5B 0.9800
C5 H5A 0.9800
C5 H5C 0.9800
C6 C7 1.380(6)
C7 C8 1.384(6)
C7 H2 0.9502
C9 H9 0.9500
C10 H10A 0.9800
C10 H10C 0.9800
C10 H10B 0.9800
C11 C12 1.402(6)
C12 C13 1.395(6)
C12 H2A 0.9500
C14 H14 0.9500
C15 H15B 0.9800
C15 H15A 0.9800
C15 H15C 0.9800
C16 C17 1.377(6)
C17 C18 1.380(6)
C17 H17 0.9498
C19 H19 0.9500
C20 H20A 0.9800
C20 H20C 0.9800
C20 H20B 0.9800

loop_
_geom_torsion_atom_site_label_1
_geom_torsion_atom_site_label_2
_geom_torsion_atom_site_label_3
_geom_torsion_atom_site_label_4
_geom_torsion
C2 N2 C1 N1 1.6(7)
C4 N1 C1 N2 0.0(7)
C1 N2 C2 N3 172.3(4)
C1 N2 C2 C3 -0.2(6)
C18 N3 C2 N2 143.6(4)
C20 N3 C2 N2 -34.9(6)
C18 N3 C2 C3 -44.2(7)
C20 N3 C2 C3 137.3(5)
N2 C2 C3 C4 -2.6(7)
N3 C2 C3 C4 -174.5(4)
N2 C2 C3 Cl1 169.4(3)
N3 C2 C3 Cl1 -2.5(6)
C1 N1 C4 N12 -176.0(4)
C1 N1 C4 C3 -3.0(6)
C6 N12 C4 N1 -149.3(5)
C5 N12 C4 N1 20.2(6)
C6 N12 C4 C3 38.0(7)
C5 N12 C4 C3 -152.5(5)
C2 C3 C4 N1 4.3(7)
Cl1 C3 C4 N1 -167.4(3)
C2 C3 C4 N12 176.8(4)
Cl1 C3 C4 N12 5.0(6)
C9 N11 C6 C7 -1.3(7)
C9 N11 C6 N12 -175.5(4)
C4 N12 C6 N11 -149.9(4)
C5 N12 C6 N11 40.7(6)
C4 N12 C6 C7 35.9(7)
C5 N12 C6 C7 -133.5(5)
N11 C6 C7 C8 0.0(7)
N12 C6 C7 C8 173.8(4)
N11 C6 C7 Cl2 -163.1(6)
N12 C6 C7 Cl2 10.7(8)
C9 N10 C8 C7 -0.3(7)
C9 N10 C8 N9 174.2(4)
C6 C7 C8 N10 0.8(7)
Cl2 C7 C8 N10 165.5(5)
C6 C7 C8 N9 -173.2(4)
Cl2 C7 C8 N9 -8.5(7)
C11 N9 C8 N10 147.6(5)
C10 N9 C8 N10 -33.3(6)
C11 N9 C8 C7 -37.9(7)
C10 N9 C8 C7 141.2(5)
C6 N11 C9 N10 2.0(8)
C8 N10 C9 N11 -1.2(8)
C14 N8 C11 N9 174.2(4)
C14 N8 C11 C12 -1.4(7)
C8 N9 C11 N8 157.4(4)
C10 N9 C11 N8 -21.7(6)
C8 N9 C11 C12 -27.0(7)
C10 N9 C11 C12 153.9(5)
N8 C11 C12 C13 3.4(7)
N9 C11 C12 C13 -171.9(4)
N8 C11 C12 F2 161.3(8)
N9 C11 C12 F2 -14.0(10)
C14 N7 C13 C12 2.5(7)
C14 N7 C13 N6 -173.1(4)
C11 C12 C13 N7 -4.0(7)
F2 C12 C13 N7 -160.8(9)
C11 C12 C13 N6 171.2(5)
F2 C12 C13 N6 14.4(10)
C16 N6 C13 N7 -156.3(5)
C15 N6 C13 N7 25.6(6)
C16 N6 C13 C12 28.2(8)
C15 N6 C13 C12 -149.9(5)
C11 N8 C14 N7 -0.1(8)
C13 N7 C14 N8 -0.4(8)
C19 N5 C16 C17 0.7(6)
C19 N5 C16 N6 -171.4(4)
C13 N6 C16 N5 -153.4(5)
C15 N6 C16 N5 24.7(6)
C13 N6 C16 C17 35.0(8)
C15 N6 C16 C17 -146.9(5)
N5 C16 C17 F1 -171.3(4)
N6 C16 C17 F1 0.1(7)
N5 C16 C17 C18 1.1(7)
N6 C16 C17 C18 172.5(4)
C19 N4 C18 C17 1.1(6)
C19 N4 C18 N3 175.6(4)
F1 C17 C18 N4 170.4(4)
C16 C17 C18 N4 -2.1(7)
F1 C17 C18 N3 -3.6(7)
C16 C17 C18 N3 -176.1(4)
C2 N3 C18 N4 158.9(4)
C20 N3 C18 N4 -22.6(6)
C2 N3 C18 C17 -26.9(7)
C20 N3 C18 C17 151.6(5)
C16 N5 C19 N4 -1.8(8)
C18 N4 C19 N5 0.9(7)
